data_2226480
loop_
_publ_author_name
'Wang, Fu-Ming'

_publ_section_title
;
 {<i>N</i>,<i>N</i>'-Bis[1-(2-pyridyl)ethylidene]propane-1,2-diamine-\k^4^<i>N</i>,<i>N</i>',<i>N</i>'',<i>N</i>'''}bis(thiocyanato-\k<i>N</i>)manganese(II)
;
_journal_coeditor_code HB5486
_journal_issue 7
_journal_name_full 'Acta Crystallographica Section E'
_journal_page_first m777
_journal_paper_doi 10.1107/S1600536810021549
_journal_volume 66
_journal_year 2010
_chemical_formula_iupac '[Mn (N C S)2 (C17 H20 N4)]'
_chemical_formula_moiety 'C19 H20 Mn N6 S2'
_chemical_formula_sum 'C19 H20 Mn N6 S2'
_chemical_formula_weight 451.47
_chemical_name_systematic
;
{<i>N</i>,<i>N</i>'-Bis[1-(2-pyridyl)ethylidene]propane-1,2-diamine-
\k^4^<i>N</i>,<i>N</i>',<i>N</i>'',<i>N</i>'''}bis(thiocyanato-
\k<i>N</i>)manganese(II)
;
_space_group_IT_number 2
_symmetry_cell_setting triclinic
_symmetry_space_group_name_Hall '-P 1'
_symmetry_space_group_name_H-M 'P -1'
_atom_sites_solution_hydrogens geom
_atom_sites_solution_primary direct
_atom_sites_solution_secondary difmap
_audit_creation_method SHELXL-97
_cell_angle_alpha 84.701(3)
_cell_angle_beta 79.407(3)
_cell_angle_gamma 70.509(3)
_cell_formula_units_Z 2
_cell_length_a 8.647(3)
_cell_length_b 9.135(2)
_cell_length_c 14.608(3)
_cell_measurement_reflns_used 1307
_cell_measurement_temperature 298(2)
_cell_measurement_theta_max 24.5
_cell_measurement_theta_min 2.3
_cell_volume 1068.6(5)
_computing_cell_refinement 'SAINT (Bruker, 1998)'
_computing_data_collection 'SMART (Bruker, 1998)'
_computing_data_reduction 'SAINT (Bruker, 1998)'
_computing_molecular_graphics 'SHELXTL (Sheldrick, 2008)'
_computing_publication_material 'SHELXTL (Sheldrick, 2008)'
_computing_structure_refinement 'SHELXL97 (Sheldrick, 2008)'
_computing_structure_solution 'SHELXS97 (Sheldrick, 2008)'
_diffrn_ambient_temperature 298(2)
_diffrn_measured_fraction_theta_full 0.988
_diffrn_measured_fraction_theta_max 0.988
_diffrn_measurement_device_type 'Bruker SMART CCD'
_diffrn_measurement_method '\w scan'
_diffrn_radiation_monochromator graphite
_diffrn_radiation_source 'fine-focus sealed tube'
_diffrn_radiation_type MoK\a
_diffrn_radiation_wavelength 0.71073
_diffrn_reflns_av_R_equivalents 0.0781
_diffrn_reflns_av_sigmaI/netI 0.1108
_diffrn_reflns_limit_h_max 11
_diffrn_reflns_limit_h_min -11
_diffrn_reflns_limit_k_max 11
_diffrn_reflns_limit_k_min -11
_diffrn_reflns_limit_l_max 18
_diffrn_reflns_limit_l_min -18
_diffrn_reflns_number 11100
_diffrn_reflns_theta_full 27.00
_diffrn_reflns_theta_max 27.00
_diffrn_reflns_theta_min 2.37
_diffrn_standards_number 0
_exptl_absorpt_coefficient_mu 0.830
_exptl_absorpt_correction_T_max 0.789
_exptl_absorpt_correction_T_min 0.771
_exptl_absorpt_correction_type multi-scan
_exptl_absorpt_process_details '(SADABS; Sheldrick, 1996)'
_exptl_crystal_colour brown
_exptl_crystal_density_diffrn 1.403
_exptl_crystal_density_method 'not measured'
_exptl_crystal_description Block
_exptl_crystal_F_000 466
_exptl_crystal_size_max 0.33
_exptl_crystal_size_mid 0.30
_exptl_crystal_size_min 0.30
_refine_diff_density_max 0.678
_refine_diff_density_min -0.335
_refine_ls_extinction_method none
_refine_ls_goodness_of_fit_ref 0.986
_refine_ls_hydrogen_treatment constr
_refine_ls_matrix_type full
_refine_ls_number_parameters 256
_refine_ls_number_reflns 4608
_refine_ls_number_restraints 0
_refine_ls_restrained_S_all 0.986
_refine_ls_R_factor_all 0.1624
_refine_ls_R_factor_gt 0.0772
_refine_ls_shift/su_max 0.000
_refine_ls_shift/su_mean 0.000
_refine_ls_structure_factor_coef Fsqd
_refine_ls_weighting_details 'calc w=1/[\s^2^(Fo^2^)+(0.1044P)^2^] where P=(Fo^2^+2Fc^2^)/3'
_refine_ls_weighting_scheme calc
_refine_ls_wR_factor_gt 0.1797
_refine_ls_wR_factor_ref 0.2235
_reflns_number_gt 2211
_reflns_number_total 4608
_reflns_threshold_expression I>2\s(I)
_cod_data_source_file hb5486.cif
_cod_data_source_block I
_cod_database_code 2226480
_cod_database_fobs_code 2226480

loop_
_symmetry_equiv_pos_as_xyz
'x, y, z'
'-x, -y, -z'

loop_
_atom_site_type_symbol
_atom_site_label
_atom_site_fract_x
_atom_site_fract_y
_atom_site_fract_z
_atom_site_U_iso_or_equiv
_atom_site_adp_type
_atom_site_calc_flag
_atom_site_refinement_flags
_atom_site_occupancy
_atom_site_disorder_assembly
_atom_site_disorder_group
Mn Mn1 1.02210(10) 0.54382(9) 0.27241(5) 0.0601(3) Uani d . 1 . .
N N1 1.2061(6) 0.6565(5) 0.3134(3) 0.0644(12) Uani d . 1 . .
N N2 1.0220(6) 0.7580(5) 0.1819(3) 0.0673(12) Uani d . 1 . .
N N3 0.8157(6) 0.5912(5) 0.1875(3) 0.0701(13) Uani d . 1 . .
N N4 0.9013(5) 0.3471(5) 0.3008(3) 0.0665(12) Uani d . 1 . .
N N5 0.8737(7) 0.6394(7) 0.3994(4) 0.0906(17) Uani d . 1 . .
N N6 1.2282(6) 0.3744(6) 0.1940(4) 0.0772(15) Uani d . 1 . .
S S1 0.6757(2) 0.8093(2) 0.54416(16) 0.1097(7) Uani d . 1 . .
S S2 1.4735(2) 0.1575(2) 0.08162(12) 0.0855(5) Uani d . 1 . .
C C1 1.2937(8) 0.6060(8) 0.3826(5) 0.089(2) Uani d . 1 . .
H H1 1.2883 0.5148 0.4151 0.107 Uiso calc R 1 . .
C C2 1.3917(9) 0.6811(8) 0.4088(5) 0.096(2) Uani d . 1 . .
H H2 1.4508 0.6422 0.4578 0.116 Uiso calc R 1 . .
C C3 1.3997(8) 0.8144(8) 0.3608(5) 0.088(2) Uani d . 1 . .
H H3 1.4654 0.8677 0.3765 0.106 Uiso calc R 1 . .
C C4 1.3109(7) 0.8693(6) 0.2897(5) 0.0750(17) Uani d . 1 . .
H H4 1.3155 0.9601 0.2565 0.090 Uiso calc R 1 . .
C C5 1.2135(6) 0.7880(6) 0.2674(4) 0.0574(13) Uani d . 1 . .
C C6 1.1124(7) 0.8394(7) 0.1905(4) 0.0631(14) Uani d . 1 . .
C C7 1.1270(9) 0.9785(7) 0.1307(5) 0.095(2) Uani d . 1 . .
H H7A 1.2372 0.9548 0.0956 0.142 Uiso calc R 1 . .
H H7B 1.1054 1.0646 0.1696 0.142 Uiso calc R 1 . .
H H7C 1.0477 1.0050 0.0888 0.142 Uiso calc R 1 . .
C C8 0.9234(8) 0.7889(8) 0.1062(4) 0.087(2) Uani d . 1 . .
H H8 0.8913 0.8996 0.0880 0.104 Uiso calc R 1 . .
C C9 1.0322(10) 0.6917(9) 0.0230(5) 0.106(2) Uani d . 1 . .
H H9A 1.1312 0.7198 0.0042 0.159 Uiso calc R 1 . .
H H9B 0.9712 0.7114 -0.0281 0.159 Uiso calc R 1 . .
H H9C 1.0619 0.5833 0.0409 0.159 Uiso calc R 1 . .
C C10 0.7743(8) 0.7434(8) 0.1372(5) 0.098(2) Uani d . 1 . .
H H10A 0.7250 0.7379 0.0837 0.118 Uiso calc R 1 . .
H H10B 0.6935 0.8213 0.1779 0.118 Uiso calc R 1 . .
C C11 0.7315(7) 0.4988(6) 0.1900(4) 0.0617(14) Uani d . 1 . .
C C12 0.5892(7) 0.5241(7) 0.1393(5) 0.0843(19) Uani d . 1 . .
H H12A 0.5809 0.6123 0.0970 0.126 Uiso calc R 1 . .
H H12B 0.4880 0.5428 0.1833 0.126 Uiso calc R 1 . .
H H12C 0.6072 0.4335 0.1050 0.126 Uiso calc R 1 . .
C C13 0.7763(6) 0.3606(6) 0.2541(4) 0.0613(14) Uani d . 1 . .
C C14 0.6956(7) 0.2485(8) 0.2671(5) 0.0826(18) Uani d . 1 . .
H H14 0.6105 0.2573 0.2340 0.099 Uiso calc R 1 . .
C C15 0.7432(8) 0.1242(8) 0.3297(5) 0.094(2) Uani d . 1 . .
H H15 0.6899 0.0495 0.3389 0.112 Uiso calc R 1 . .
C C16 0.8672(9) 0.1124(8) 0.3771(5) 0.094(2) Uani d . 1 . .
H H16 0.9006 0.0303 0.4195 0.112 Uiso calc R 1 . .
C C17 0.9429(8) 0.2251(7) 0.3610(4) 0.0808(18) Uani d . 1 . .
H H17 1.0283 0.2165 0.3937 0.097 Uiso calc R 1 . .
C C18 0.7938(7) 0.7096(6) 0.4577(4) 0.0589(14) Uani d . 1 . .
C C19 1.3320(7) 0.2828(7) 0.1471(4) 0.0631(15) Uani d . 1 . .

loop_
_atom_site_aniso_label
_atom_site_aniso_U_11
_atom_site_aniso_U_22
_atom_site_aniso_U_33
_atom_site_aniso_U_12
_atom_site_aniso_U_13
_atom_site_aniso_U_23
Mn1 0.0670(6) 0.0649(6) 0.0607(5) -0.0367(5) -0.0173(4) 0.0090(4)
N1 0.082(3) 0.060(3) 0.064(3) -0.036(2) -0.024(2) 0.011(2)
N2 0.078(3) 0.075(3) 0.066(3) -0.041(3) -0.030(2) 0.012(2)
N3 0.075(3) 0.072(3) 0.077(3) -0.039(3) -0.026(3) 0.017(3)
N4 0.063(3) 0.077(3) 0.071(3) -0.036(2) -0.018(2) 0.009(3)
N5 0.089(4) 0.110(5) 0.082(4) -0.051(4) -0.001(3) -0.006(3)
N6 0.079(4) 0.077(4) 0.086(4) -0.040(3) -0.016(3) 0.003(3)
S1 0.0955(14) 0.1071(16) 0.1234(16) -0.0214(12) -0.0135(12) -0.0410(13)
S2 0.0850(12) 0.0822(12) 0.0928(12) -0.0285(10) -0.0153(9) -0.0139(9)
C1 0.116(5) 0.088(5) 0.091(5) -0.060(4) -0.049(4) 0.026(4)
C2 0.114(5) 0.099(5) 0.102(5) -0.051(5) -0.063(4) 0.019(4)
C3 0.096(5) 0.078(5) 0.115(5) -0.047(4) -0.047(4) 0.001(4)
C4 0.080(4) 0.052(3) 0.103(5) -0.029(3) -0.030(4) 0.003(3)
C5 0.055(3) 0.060(3) 0.062(3) -0.025(3) -0.010(3) -0.006(3)
C6 0.065(3) 0.067(4) 0.064(3) -0.030(3) -0.015(3) 0.008(3)
C7 0.121(6) 0.080(5) 0.103(5) -0.061(4) -0.037(4) 0.039(4)
C8 0.113(5) 0.080(5) 0.085(4) -0.049(4) -0.042(4) 0.027(4)
C9 0.143(7) 0.102(6) 0.083(5) -0.051(5) -0.026(5) 0.003(4)
C10 0.108(5) 0.110(6) 0.110(5) -0.070(5) -0.060(4) 0.042(4)
C11 0.057(3) 0.059(3) 0.075(4) -0.026(3) -0.011(3) -0.005(3)
C12 0.065(4) 0.088(5) 0.112(5) -0.032(3) -0.037(4) 0.006(4)
C13 0.056(3) 0.064(4) 0.069(3) -0.032(3) 0.002(3) -0.004(3)
C14 0.067(4) 0.086(5) 0.113(5) -0.046(4) -0.021(4) 0.000(4)
C15 0.094(5) 0.090(5) 0.113(6) -0.059(4) -0.015(4) 0.022(4)
C16 0.099(5) 0.089(5) 0.106(5) -0.054(4) -0.022(4) 0.034(4)
C17 0.087(4) 0.086(5) 0.088(4) -0.047(4) -0.034(4) 0.022(4)
C18 0.057(4) 0.052(4) 0.075(4) -0.026(3) -0.022(3) 0.013(3)
C19 0.063(4) 0.061(4) 0.075(4) -0.030(3) -0.024(3) 0.013(3)

loop_
_atom_type_symbol
_atom_type_description
_atom_type_scat_dispersion_real
_atom_type_scat_dispersion_imag
_atom_type_scat_source
C C 0.0033 0.0016 'International Tables Vol C Tables 4.2.6.8 and 6.1.1.4'
H H 0.0000 0.0000 'International Tables Vol C Tables 4.2.6.8 and 6.1.1.4'
N N 0.0061 0.0033 'International Tables Vol C Tables 4.2.6.8 and 6.1.1.4'
Mn Mn 0.3368 0.7283 'International Tables Vol C Tables 4.2.6.8 and 6.1.1.4'
S S 0.1246 0.1234 'International Tables Vol C Tables 4.2.6.8 and 6.1.1.4'

loop_
_geom_angle_atom_site_label_1
_geom_angle_atom_site_label_2
_geom_angle_atom_site_label_3
_geom_angle_site_symmetry_1
_geom_angle_site_symmetry_3
_geom_angle
_geom_angle_publ_flag
N5 Mn1 N6 . . 152.6(2) n
N5 Mn1 N2 . . 102.5(2) n
N6 Mn1 N2 . . 99.53(18) n
N5 Mn1 N3 . . 98.1(2) n
N6 Mn1 N3 . . 103.71(18) n
N2 Mn1 N3 . . 73.15(16) n
N5 Mn1 N4 . . 86.78(19) n
N6 Mn1 N4 . . 85.41(17) n
N2 Mn1 N4 . . 142.80(16) n
N3 Mn1 N4 . . 69.88(16) n
N5 Mn1 N1 . . 82.92(18) n
N6 Mn1 N1 . . 89.82(17) n
N2 Mn1 N1 . . 69.50(15) n
N3 Mn1 N1 . . 141.88(17) n
N4 Mn1 N1 . . 147.69(16) n
C1 N1 C5 . . 117.9(5) ?
C1 N1 Mn1 . . 125.2(4) ?
C5 N1 Mn1 . . 116.7(3) ?
C6 N2 C8 . . 121.8(5) ?
C6 N2 Mn1 . . 122.4(4) ?
C8 N2 Mn1 . . 115.5(3) ?
C11 N3 C10 . . 122.6(5) ?
C11 N3 Mn1 . . 122.1(4) ?
C10 N3 Mn1 . . 114.9(3) ?
C17 N4 C13 . . 117.9(5) ?
C17 N4 Mn1 . . 125.7(4) ?
C13 N4 Mn1 . . 116.3(3) ?
C18 N5 Mn1 . . 169.2(6) ?
C19 N6 Mn1 . . 174.9(5) ?
N1 C1 C2 . . 123.6(6) ?
N1 C1 H1 . . 118.2 ?
C2 C1 H1 . . 118.2 ?
C3 C2 C1 . . 118.0(6) ?
C3 C2 H2 . . 121.0 ?
C1 C2 H2 . . 121.0 ?
C2 C3 C4 . . 119.7(6) ?
C2 C3 H3 . . 120.1 ?
C4 C3 H3 . . 120.1 ?
C3 C4 C5 . . 119.2(6) ?
C3 C4 H4 . . 120.4 ?
C5 C4 H4 . . 120.4 ?
N1 C5 C4 . . 121.6(5) ?
N1 C5 C6 . . 115.6(4) ?
C4 C5 C6 . . 122.8(5) ?
N2 C6 C5 . . 115.6(5) ?
N2 C6 C7 . . 126.2(5) ?
C5 C6 C7 . . 118.2(5) ?
C6 C7 H7A . . 109.5 ?
C6 C7 H7B . . 109.5 ?
H7A C7 H7B . . 109.5 ?
C6 C7 H7C . . 109.5 ?
H7A C7 H7C . . 109.5 ?
H7B C7 H7C . . 109.5 ?
C10 C8 N2 . . 109.6(5) ?
C10 C8 C9 . . 109.9(6) ?
N2 C8 C9 . . 107.8(5) ?
C10 C8 H8 . . 109.8 ?
N2 C8 H8 . . 109.8 ?
C9 C8 H8 . . 109.8 ?
C8 C9 H9A . . 109.5 ?
C8 C9 H9B . . 109.5 ?
H9A C9 H9B . . 109.5 ?
C8 C9 H9C . . 109.5 ?
H9A C9 H9C . . 109.5 ?
H9B C9 H9C . . 109.5 ?
C8 C10 N3 . . 110.8(5) ?
C8 C10 H10A . . 109.5 ?
N3 C10 H10A . . 109.5 ?
C8 C10 H10B . . 109.5 ?
N3 C10 H10B . . 109.5 ?
H10A C10 H10B . . 108.1 ?
N3 C11 C13 . . 115.4(5) ?
N3 C11 C12 . . 125.6(5) ?
C13 C11 C12 . . 118.9(5) ?
C11 C12 H12A . . 109.5 ?
C11 C12 H12B . . 109.5 ?
H12A C12 H12B . . 109.5 ?
C11 C12 H12C . . 109.5 ?
H12A C12 H12C . . 109.5 ?
H12B C12 H12C . . 109.5 ?
N4 C13 C14 . . 120.4(5) ?
N4 C13 C11 . . 116.3(5) ?
C14 C13 C11 . . 123.3(5) ?
C15 C14 C13 . . 119.7(6) ?
C15 C14 H14 . . 120.2 ?
C13 C14 H14 . . 120.2 ?
C16 C15 C14 . . 119.6(6) ?
C16 C15 H15 . . 120.2 ?
C14 C15 H15 . . 120.2 ?
C15 C16 C17 . . 118.2(6) ?
C15 C16 H16 . . 120.9 ?
C17 C16 H16 . . 120.9 ?
N4 C17 C16 . . 124.2(6) ?
N4 C17 H17 . . 117.9 ?
C16 C17 H17 . . 117.9 ?
N5 C18 S1 . . 178.7(6) ?
N6 C19 S2 . . 179.4(6) ?

loop_
_geom_bond_atom_site_label_1
_geom_bond_atom_site_label_2
_geom_bond_site_symmetry_2
_geom_bond_distance
_geom_bond_publ_flag
Mn1 N5 . 2.127(6) y
Mn1 N6 . 2.149(6) y
Mn1 N2 . 2.258(5) y
Mn1 N3 . 2.260(4) y
Mn1 N4 . 2.334(4) y
Mn1 N1 . 2.346(4) y
N1 C1 . 1.331(7) ?
N1 C5 . 1.336(6) ?
N2 C6 . 1.274(6) ?
N2 C8 . 1.470(7) ?
N3 C11 . 1.281(6) ?
N3 C10 . 1.476(7) ?
N4 C17 . 1.345(7) ?
N4 C13 . 1.348(6) ?
N5 C18 . 1.097(7) ?
N6 C19 . 1.164(7) ?
S1 C18 . 1.608(7) ?
S2 C19 . 1.600(7) ?
C1 C2 . 1.376(8) ?
C1 H1 . 0.9300 ?
C2 C3 . 1.364(9) ?
C2 H2 . 0.9300 ?
C3 C4 . 1.364(8) ?
C3 H3 . 0.9300 ?
C4 C5 . 1.389(7) ?
C4 H4 . 0.9300 ?
C5 C6 . 1.495(7) ?
C6 C7 . 1.501(8) ?
C7 H7A . 0.9600 ?
C7 H7B . 0.9600 ?
C7 H7C . 0.9600 ?
C8 C10 . 1.465(8) ?
C8 C9 . 1.540(9) ?
C8 H8 . 0.9800 ?
C9 H9A . 0.9600 ?
C9 H9B . 0.9600 ?
C9 H9C . 0.9600 ?
C10 H10A . 0.9700 ?
C10 H10B . 0.9700 ?
C11 C13 . 1.486(8) ?
C11 C12 . 1.493(7) ?
C12 H12A . 0.9600 ?
C12 H12B . 0.9600 ?
C12 H12C . 0.9600 ?
C13 C14 . 1.402(7) ?
C14 C15 . 1.389(8) ?
C14 H14 . 0.9300 ?
C15 C16 . 1.351(8) ?
C15 H15 . 0.9300 ?
C16 C17 . 1.376(8) ?
C16 H16 . 0.9300 ?
C17 H17 . 0.9300 ?
